data_8103406
loop_
_publ_author_name
'Jansen, M.'
'Hundt, R.'
'Linke, C.'

_publ_section_title
;
 Darstellung und Kristallstruktur von Silberorthogermanat, Ag4 Ge O4
;
_journal_name_full 'Zeitschrift fuer Kristallographie (149,1979-)'
_journal_page_first 850
_journal_page_last 855
_journal_volume 210
_journal_year 1995
_chemical_formula_sum 'Ag4 Ge O4'
_chemical_name_systematic 'Ag4 (Ge O4)'
_space_group_IT_number 2
_symmetry_space_group_name_Hall '-P 1'
_symmetry_space_group_name_H-M 'P -1'
_cell_angle_alpha 106.91
_cell_angle_beta 92.19
_cell_angle_gamma 95.8
_cell_formula_units_Z 4
_cell_length_a 6.4099
_cell_length_b 8.5122
_cell_length_c 10.0891
_cell_volume 522.664
_citation_journal_id_ASTM ZEKRDZ
_cod_data_source_file silver3-x_148.cif
_cod_data_source_block Ag4Ge1O4
_cod_original_formula_sum 'Ag4 Ge1 O4'
_cod_database_code 8103406

loop_
_symmetry_equiv_pos_as_xyz
x,y,z
-x,-y,-z

loop_
_atom_site_label
_atom_site_type_symbol
_atom_site_fract_x
_atom_site_fract_y
_atom_site_fract_z
_atom_site_occupancy
_atom_site_U_iso_or_equiv
O8 O-2 0.475 0.6251 0.8854 1 0.0
O4 O-2 0.0774 0.3543 0.1487 1 0.0
Ge1 Ge+4 0.1983 0.7676 0.4404 1 0.0
Ag4 Ag+1 0.0955 0.3693 0.3684 1 0.0
O2 O-2 0.2441 0.8214 0.2884 1 0.0
Ag2 Ag+1 0.4077 0.5951 0.6651 1 0.0
O1 O-2 0.0477 0.3503 0.5763 1 0.0
Ag5 Ag+1 0.225 0.8219 0.9418 1 0.0
Ag3 Ag+1 0.4723 0.9645 0.7443 1 0.0
Ag1 Ag+1 0.0205 0.0146 0.2477 1 0.0
O6 O-2 0.3895 0.6418 0.4647 1 0.0
Ag6 Ag+1 0.0602 0.4187 0.8555 1 0.0
Ag7 Ag+1 0.3185 0.1794 0.5355 1 0.0
Ag8 Ag+1 0.437 0.6447 0.1599 1 0.0
O7 O-2 0.2138 0.9443 0.5875 1 0.0
O5 O-2 0.2858 0.0635 0.1057 1 0.0
O3 O-2 0.2346 0.2149 0.8811 1 0.0
Ge2 Ge+4 0.2796 0.2489 0.0607 1 0.0
